data_4118713
loop_
_publ_author_name
'Szymon Chorazy'
'Koji Nakabayashi'
'Kenta Imoto'
'Jacek Mlynarski'
'Barbara Sieklucka'
'Shin-ichi Ohkoshi'

_publ_section_title
;
 Conjunction of Chirality and Slow Magnetic Relaxation in the
 Supramolecular Network Constructed of Crossed Cyano-Bridged CoII-WV
 Molecular Chains
;
_journal_name_full 'Journal of the American Chemical Society'
_journal_page_first 16151
_journal_page_last 16154
_journal_paper_doi 10.1021/ja307520k
_journal_volume 134
_journal_year 2012
_chemical_absolute_configuration rmad
_chemical_formula_sum 'C151 H154 Co6 N50 O30 W4'
_chemical_formula_weight 4238.22
_chemical_name_systematic
;
 ?
;
_space_group_IT_number 5
_symmetry_cell_setting monoclinic
_symmetry_space_group_name_Hall 'C 2y'
_symmetry_space_group_name_H-M 'C 1 2 1'
_atom_sites_solution_hydrogens geom
_atom_sites_solution_primary direct
_atom_sites_solution_secondary difmap
_audit_creation_method SHELXL-97
_cell_angle_alpha 90.00
_cell_angle_beta 119.3160(10)
_cell_angle_gamma 90.00
_cell_formula_units_Z 2
_cell_length_a 33.6487(7)
_cell_length_b 15.2675(3)
_cell_length_c 20.9931(4)
_cell_measurement_reflns_used 40831
_cell_measurement_temperature 90(2)
_cell_measurement_theta_max 27.47
_cell_measurement_theta_min 3.01
_cell_volume 9403.6(3)
_computing_cell_refinement 'RAPID AUTO'
_computing_data_collection 'RAPID AUTO'
_computing_data_reduction 'RAPID AUTO'
_computing_molecular_graphics 'Mercury 2.3'
_computing_structure_refinement 'SHELXL-97 (Sheldrick, 1997)'
_computing_structure_solution 'SHELXS-97 (Sheldrick, 1990)'
_diffrn_ambient_temperature 90(2)
_diffrn_detector_area_resol_mean 10.000
_diffrn_measured_fraction_theta_full 0.996
_diffrn_measured_fraction_theta_max 0.996
_diffrn_measurement_device_type 'Rigaku R-AXIS RAPID'
_diffrn_measurement_method \w
_diffrn_radiation_monochromator graphite
_diffrn_radiation_source 'fine-focus sealed tube'
_diffrn_radiation_type MoK\a
_diffrn_radiation_wavelength 0.71075
_diffrn_reflns_av_R_equivalents 0.0631
_diffrn_reflns_av_sigmaI/netI 0.0928
_diffrn_reflns_limit_h_max 43
_diffrn_reflns_limit_h_min -39
_diffrn_reflns_limit_k_max 19
_diffrn_reflns_limit_k_min -19
_diffrn_reflns_limit_l_max 27
_diffrn_reflns_limit_l_min -27
_diffrn_reflns_number 46582
_diffrn_reflns_theta_full 27.47
_diffrn_reflns_theta_max 27.47
_diffrn_reflns_theta_min 3.01
_diffrn_standards_number 0
_exptl_absorpt_coefficient_mu 3.025
_exptl_absorpt_correction_T_max 0.7518
_exptl_absorpt_correction_T_min 0.4639
_exptl_absorpt_correction_type multi-scan
_exptl_absorpt_process_details 'ABSCOR (Rigaku, 1995)'
_exptl_crystal_colour orange
_exptl_crystal_density_diffrn 1.497
_exptl_crystal_description platelet
_exptl_crystal_F_000 4216
_exptl_crystal_size_max 0.30
_exptl_crystal_size_mid 0.15
_exptl_crystal_size_min 0.10
_refine_diff_density_max 1.470
_refine_diff_density_min -2.118
_refine_diff_density_rms 0.136
_refine_ls_abs_structure_details 'Flack H D (1983), Acta Cryst. A39, 876-881'
_refine_ls_abs_structure_Flack 0.008(6)
_refine_ls_extinction_method none
_refine_ls_goodness_of_fit_ref 1.074
_refine_ls_hydrogen_treatment constr
_refine_ls_matrix_type full
_refine_ls_number_parameters 1114
_refine_ls_number_reflns 21288
_refine_ls_number_restraints 60
_refine_ls_restrained_S_all 1.185
_refine_ls_R_factor_all 0.0546
_refine_ls_R_factor_gt 0.0444
_refine_ls_shift/su_max 0.001
_refine_ls_shift/su_mean 0.000
_refine_ls_structure_factor_coef Fsqd
_refine_ls_weighting_details 'calc w=1/[\s^2^(Fo^2^)+(0.0134P)^2^+13.1918P] where P=(Fo^2^+2Fc^2^)/3'
_refine_ls_weighting_scheme calc
_refine_ls_wR_factor_gt 0.0853
_refine_ls_wR_factor_ref 0.0888
_reflns_number_gt 18616
_reflns_number_total 21288
_reflns_threshold_expression >2sigma(I)
_cod_data_source_file ja307520k_si_002_1.cif
_cod_data_source_block c2
_cod_original_sg_symbol_H-M 'C 2'
_cod_database_code 4118713

loop_
_symmetry_equiv_pos_as_xyz
'x, y, z'
'-x, y, -z'
'x+1/2, y+1/2, z'
'-x+1/2, y+1/2, -z'

loop_
_atom_site_label
_atom_site_type_symbol
_atom_site_fract_x
_atom_site_fract_y
_atom_site_fract_z
_atom_site_U_iso_or_equiv
_atom_site_adp_type
_atom_site_occupancy
_atom_site_symmetry_multiplicity
_atom_site_calc_flag
_atom_site_refinement_flags
_atom_site_disorder_assembly
_atom_site_disorder_group
W1 W 0.658515(9) 0.550270(16) 0.290397(15) 0.01247(6) Uani 1 1 d . . .
W2 W 0.853923(9) 0.804821(17) 0.234561(15) 0.01402(7) Uani 1 1 d . . .
Co1 Co 0.49298(3) 0.43186(7) 0.22415(5) 0.0142(2) Uani 1 1 d . . .
Co2 Co 0.75551(3) 0.85060(6) 0.36847(5) 0.0156(2) Uani 1 1 d . . .
Co3 Co 0.77341(3) 0.49537(6) 0.19024(6) 0.0160(2) Uani 1 1 d . . .
N1 N 0.7165(2) 0.7383(4) 0.3368(3) 0.0176(14) Uani 1 1 d . . .
C1 C 0.6965(2) 0.6736(5) 0.3206(4) 0.0153(15) Uani 1 1 d . . .
N2 N 0.7412(2) 0.5208(4) 0.2502(3) 0.0173(13) Uani 1 1 d . . .
C2 C 0.7142(2) 0.5342(4) 0.2676(4) 0.0134(14) Uani 1 1 d . . .
N3 N 0.5605(2) 0.4601(4) 0.2542(3) 0.0186(13) Uani 1 1 d . . .
C3 C 0.5951(2) 0.4918(5) 0.2710(4) 0.0161(15) Uani 1 1 d . . .
N4 N 0.6177(2) 0.6657(4) 0.3791(4) 0.0307(17) Uani 1 1 d . . .
C4 C 0.6327(3) 0.6241(5) 0.3497(4) 0.0223(17) Uani 1 1 d . . .
N5 N 0.5872(2) 0.6967(4) 0.1727(4) 0.0315(16) Uani 1 1 d . . .
C5 C 0.6130(3) 0.6455(5) 0.2123(4) 0.0224(17) Uani 1 1 d . . .
N6 N 0.6819(2) 0.3378(4) 0.3146(4) 0.0262(15) Uani 1 1 d . . .
C6 C 0.6736(2) 0.4126(5) 0.3068(4) 0.0177(16) Uani 1 1 d . . .
N7 N 0.6141(2) 0.4575(4) 0.1276(4) 0.0232(14) Uani 1 1 d . . .
C7 C 0.6301(2) 0.4911(4) 0.1847(4) 0.0129(14) Uani 1 1 d U . .
N8 N 0.7324(2) 0.5104(4) 0.4640(4) 0.0266(15) Uani 1 1 d . . .
C8 C 0.7067(2) 0.5276(4) 0.4033(4) 0.0177(16) Uani 1 1 d . . .
N9 N 0.79641(19) 0.8101(4) 0.3248(3) 0.0180(12) Uani 1 1 d . . .
C9 C 0.8180(2) 0.8083(5) 0.2959(4) 0.0162(14) Uani 1 1 d . . .
N10 N 0.7924(2) 0.6258(4) 0.1991(4) 0.0182(15) Uani 1 1 d . . .
C10 C 0.8128(2) 0.6891(5) 0.2106(4) 0.0154(15) Uani 1 1 d . . .
N11 N 0.9247(2) 0.9086(4) 0.1934(3) 0.0169(13) Uani 1 1 d . . .
C11 C 0.8974(3) 0.8767(4) 0.2054(4) 0.0149(16) Uani 1 1 d . . .
N12 N 0.9245(2) 0.6924(4) 0.3832(4) 0.0285(16) Uani 1 1 d . . .
C12 C 0.9000(3) 0.7298(5) 0.3304(4) 0.0203(17) Uani 1 1 d . . .
N13 N 0.9121(2) 0.9476(4) 0.3671(4) 0.0298(17) Uani 1 1 d . . .
C13 C 0.8912(3) 0.8992(5) 0.3206(4) 0.0160(15) Uani 1 1 d . . .
N14 N 0.9029(2) 0.6555(4) 0.1810(4) 0.0321(17) Uani 1 1 d . . .
C14 C 0.8861(3) 0.7081(5) 0.1997(4) 0.0230(18) Uani 1 1 d . . .
N15 N 0.7932(2) 0.7984(5) 0.0538(3) 0.0248(14) Uani 1 1 d . . .
C15 C 0.8145(2) 0.8012(5) 0.1160(4) 0.0194(15) Uani 1 1 d . . .
N16 N 0.7865(3) 0.9774(4) 0.1817(4) 0.0299(17) Uani 1 1 d . . .
C16 C 0.8115(3) 0.9196(5) 0.1980(4) 0.0204(17) Uani 1 1 d . . .
N1L N 0.8092(2) 0.8222(4) 0.4788(3) 0.0182(14) Uani 1 1 d . . .
C2L C 0.8233(3) 0.7549(5) 0.5359(4) 0.0281(19) Uani 1 1 d . . .
H2LA H 0.8018 0.7556 0.5558 0.034 Uiso 1 1 calc R . .
C3L C 0.8702(2) 0.7863(5) 0.5953(4) 0.0235(18) Uani 1 1 d . . .
H3LA H 0.8717 0.7868 0.6436 0.028 Uiso 1 1 calc R . .
H3LB H 0.8946 0.7478 0.5979 0.028 Uiso 1 1 calc R . .
O4L O 0.87481(18) 0.8746(3) 0.5736(3) 0.0272(12) Uani 1 1 d . . .
C5L C 0.8389(2) 0.8849(5) 0.5073(4) 0.0209(16) Uani 1 1 d . . .
N6L N 0.7956(2) 0.9647(4) 0.4017(4) 0.0222(14) Uani 1 1 d . . .
C7L C 0.8332(3) 0.9651(5) 0.4658(4) 0.0237(18) Uani 1 1 d . . .
C8L C 0.8622(3) 1.0369(6) 0.4891(5) 0.045(2) Uani 1 1 d . . .
H8LA H 0.8892 1.0371 0.5352 0.054 Uiso 1 1 calc R . .
C9L C 0.8501(4) 1.1073(6) 0.4430(7) 0.077(4) Uani 1 1 d . . .
H9LA H 0.8682 1.1590 0.4586 0.092 Uiso 1 1 calc R . .
C10L C 0.8118(4) 1.1045(6) 0.3734(7) 0.068(3) Uani 1 1 d U . .
H10A H 0.8047 1.1514 0.3398 0.082 Uiso 1 1 calc R . .
C11L C 0.7847(3) 1.0311(5) 0.3557(5) 0.031(2) Uani 1 1 d . . .
N12L N 0.7224(2) 0.9410(4) 0.2752(4) 0.0211(14) Uani 1 1 d . . .
C13L C 0.7428(3) 1.0139(5) 0.2866(5) 0.0248(18) Uani 1 1 d . . .
O14L O 0.7262(2) 1.0763(3) 0.2345(4) 0.0360(15) Uani 1 1 d . . .
C15L C 0.6879(3) 1.0353(6) 0.1711(5) 0.041(2) Uani 1 1 d . . .
H15A H 0.6949 1.0276 0.1307 0.049 Uiso 1 1 calc R . .
H15B H 0.6599 1.0710 0.1534 0.049 Uiso 1 1 calc R . .
C16L C 0.6823(3) 0.9440(5) 0.2008(4) 0.0284(19) Uani 1 1 d . . .
H16C H 0.6855 0.8966 0.1707 0.034 Uiso 1 1 calc R . .
C17L C 0.8236(3) 0.6617(5) 0.5063(5) 0.041(2) Uani 1 1 d . . .
H17A H 0.7917 0.6470 0.4682 0.050 Uiso 1 1 calc R . .
C18L C 0.8383(3) 0.5959(6) 0.5689(6) 0.058(3) Uani 1 1 d . . .
H18A H 0.8384 0.5368 0.5509 0.087 Uiso 1 1 calc R . .
H18B H 0.8170 0.5982 0.5880 0.087 Uiso 1 1 calc R . .
H18C H 0.8690 0.6107 0.6079 0.087 Uiso 1 1 calc R . .
C19L C 0.8540(4) 0.6552(6) 0.4712(5) 0.051(3) Uani 1 1 d . . .
H19A H 0.8526 0.5956 0.4529 0.077 Uiso 1 1 calc R . .
H19B H 0.8855 0.6691 0.5077 0.077 Uiso 1 1 calc R . .
H19C H 0.8434 0.6969 0.4306 0.077 Uiso 1 1 calc R . .
C20L C 0.6379(3) 0.9305(5) 0.2019(4) 0.0301(19) Uani 1 1 d . . .
H20A H 0.6390 0.8717 0.2237 0.036 Uiso 1 1 calc R . .
C21L C 0.5991(3) 0.9301(7) 0.1246(6) 0.049(3) Uani 1 1 d . . .
H21A H 0.6044 0.8845 0.0968 0.074 Uiso 1 1 calc R . .
H21B H 0.5973 0.9873 0.1021 0.074 Uiso 1 1 calc R . .
H21C H 0.5705 0.9184 0.1246 0.074 Uiso 1 1 calc R . .
C22L C 0.6313(3) 0.9997(7) 0.2491(5) 0.053(3) Uani 1 1 d . . .
H22A H 0.6026 0.9886 0.2490 0.080 Uiso 1 1 calc R . .
H22B H 0.6304 1.0581 0.2291 0.080 Uiso 1 1 calc R . .
H22C H 0.6567 0.9964 0.2992 0.080 Uiso 1 1 calc R . .
N23L N 0.7161(2) 0.5153(4) 0.0800(3) 0.0178(14) Uani 1 1 d . . .
C24L C 0.6682(2) 0.5485(5) 0.0420(4) 0.0187(14) Uani 1 1 d . . .
H24A H 0.6492 0.5103 0.0552 0.022 Uiso 1 1 calc R . .
C25L C 0.6533(2) 0.5348(6) -0.0394(4) 0.0278(19) Uani 1 1 d . . .
H25A H 0.6303 0.4874 -0.0606 0.033 Uiso 1 1 calc R . .
H25B H 0.6402 0.5893 -0.0676 0.033 Uiso 1 1 calc R . .
O26L O 0.69561(17) 0.5105(3) -0.0399(3) 0.0209(11) Uani 1 1 d . . .
C27L C 0.7273(2) 0.4995(4) 0.0300(4) 0.0183(15) Uani 1 1 d . . .
N28L N 0.8007(2) 0.4703(4) 0.1207(3) 0.0168(13) Uani 1 1 d . . .
C29L C 0.7740(2) 0.4732(5) 0.0497(4) 0.0156(15) Uani 1 1 d . . .
C30L C 0.7902(3) 0.4591(5) 0.0015(4) 0.0227(17) Uani 1 1 d . . .
H30A H 0.7704 0.4608 -0.0498 0.027 Uiso 1 1 calc R . .
C31L C 0.8369(3) 0.4421(5) 0.0309(5) 0.0262(18) Uani 1 1 d . . .
H31A H 0.8492 0.4309 -0.0007 0.031 Uiso 1 1 calc R . .
C32L C 0.8650(3) 0.4417(5) 0.1054(5) 0.0243(18) Uani 1 1 d . . .
H32A H 0.8968 0.4322 0.1262 0.029 Uiso 1 1 calc R . .
C33L C 0.8452(3) 0.4556(5) 0.1498(5) 0.0230(17) Uani 1 1 d . . .
N34L N 0.8462(2) 0.4710(4) 0.2640(4) 0.0234(15) Uani 1 1 d . . .
C35L C 0.8684(2) 0.4603(5) 0.2292(4) 0.0198(16) Uani 1 1 d . . .
O36L O 0.91330(18) 0.4511(3) 0.2665(3) 0.0280(13) Uani 1 1 d . . .
C37L C 0.9263(3) 0.4709(6) 0.3441(5) 0.034(2) Uani 1 1 d . . .
H37A H 0.9409 0.5291 0.3592 0.040 Uiso 1 1 calc R . .
H37B H 0.9472 0.4258 0.3777 0.040 Uiso 1 1 calc R . .
C38L C 0.8803(3) 0.4692(6) 0.3425(5) 0.031(2) Uani 1 1 d . . .
H38A H 0.8772 0.5232 0.3666 0.037 Uiso 1 1 calc R . .
C39L C 0.6663(3) 0.6433(5) 0.0658(4) 0.0225(17) Uani 1 1 d . . .
H39A H 0.6799 0.6440 0.1202 0.027 Uiso 1 1 calc R . .
C40L C 0.6933(3) 0.7078(5) 0.0450(5) 0.032(2) Uani 1 1 d . . .
H40A H 0.6914 0.7667 0.0618 0.048 Uiso 1 1 calc R . .
H40B H 0.6804 0.7082 -0.0081 0.048 Uiso 1 1 calc R . .
H40C H 0.7253 0.6895 0.0682 0.048 Uiso 1 1 calc R . .
C41L C 0.6167(3) 0.6710(6) 0.0319(5) 0.035(2) Uani 1 1 d . . .
H41A H 0.6002 0.6298 0.0463 0.053 Uiso 1 1 calc R . .
H41B H 0.6029 0.6713 -0.0215 0.053 Uiso 1 1 calc R . .
H41C H 0.6150 0.7300 0.0489 0.053 Uiso 1 1 calc R . .
C42L C 0.8737(3) 0.3870(7) 0.3801(5) 0.047(3) Uani 1 1 d . . .
H42A H 0.8998 0.3848 0.4312 0.056 Uiso 1 1 calc R . .
C43L C 0.8744(4) 0.3035(7) 0.3423(5) 0.055(3) Uani 1 1 d . . .
H43A H 0.8709 0.2532 0.3681 0.083 Uiso 1 1 calc R . .
H43B H 0.9035 0.2988 0.3424 0.083 Uiso 1 1 calc R . .
H43C H 0.8493 0.3041 0.2918 0.083 Uiso 1 1 calc R . .
C44L C 0.8311(4) 0.3892(8) 0.3844(6) 0.062(3) Uani 1 1 d . . .
H44A H 0.8289 0.3360 0.4085 0.094 Uiso 1 1 calc R . .
H44B H 0.8049 0.3925 0.3350 0.094 Uiso 1 1 calc R . .
H44C H 0.8313 0.4406 0.4125 0.094 Uiso 1 1 calc R . .
N45L N 0.5020(2) 0.2878(4) 0.2262(3) 0.0238(15) Uani 1 1 d . . .
C46L C 0.4981(3) 0.2145(5) 0.1763(5) 0.0260(19) Uani 1 1 d . A .
H46A H 0.4658 0.2103 0.1359 0.031 Uiso 1 1 calc R . .
C47L C 0.5094(3) 0.1330(5) 0.2264(5) 0.035(2) Uani 1 1 d . . .
H47A H 0.4837 0.0910 0.2060 0.042 Uiso 1 1 calc R . .
H47B H 0.5370 0.1031 0.2318 0.042 Uiso 1 1 calc R . .
O48L O 0.51726(19) 0.1672(3) 0.2968(3) 0.0282(13) Uani 1 1 d . . .
C49L C 0.5113(2) 0.2543(5) 0.2874(4) 0.0198(16) Uani 1 1 d . . .
N50L N 0.5112(2) 0.3939(4) 0.3308(3) 0.0165(13) Uani 1 1 d . . .
C51L C 0.5178(2) 0.3098(5) 0.3502(4) 0.0190(14) Uani 1 1 d . . .
C52L C 0.5304(2) 0.2805(5) 0.4204(4) 0.0245(18) Uani 1 1 d . . .
H52A H 0.5332 0.2198 0.4316 0.029 Uiso 1 1 calc R . .
C53L C 0.5389(3) 0.3430(6) 0.4733(5) 0.031(2) Uani 1 1 d . . .
H53A H 0.5490 0.3257 0.5224 0.037 Uiso 1 1 calc R . .
C54L C 0.5324(2) 0.4322(6) 0.4542(4) 0.0270(19) Uani 1 1 d . . .
H54A H 0.5376 0.4764 0.4893 0.032 Uiso 1 1 calc R . .
C55L C 0.5182(2) 0.4526(5) 0.3819(4) 0.0174(16) Uani 1 1 d . . .
N56L N 0.49495(18) 0.5514(5) 0.2811(3) 0.0191(12) Uani 1 1 d . . .
C57L C 0.5081(2) 0.5413(5) 0.3490(4) 0.0208(16) Uani 1 1 d . . .
O58L O 0.5121(2) 0.6120(4) 0.3890(3) 0.0312(14) Uani 1 1 d . . .
C59L C 0.5035(3) 0.6861(5) 0.3392(5) 0.036(2) Uani 1 1 d . . .
H59A H 0.5321 0.7185 0.3529 0.043 Uiso 1 1 calc R . .
H59B H 0.4810 0.7269 0.3403 0.043 Uiso 1 1 calc R . .
C60L C 0.4850(3) 0.6454(5) 0.2637(5) 0.0289(19) Uani 1 1 d . . .
H60A H 0.5021 0.6681 0.2393 0.035 Uiso 1 1 calc R . .
C61L C 0.5292(3) 0.2261(7) 0.1436(6) 0.046(3) Uani 1 1 d D . .
C62L C 0.5194(5) 0.1615(9) 0.0881(6) 0.038(5) Uani 0.50 1 d P A 1
H62A H 0.4865 0.1598 0.0544 0.057 Uiso 0.50 1 calc PR A 1
H62B H 0.5297 0.1040 0.1110 0.057 Uiso 0.50 1 calc PR A 1
H62C H 0.5354 0.1768 0.0611 0.057 Uiso 0.50 1 calc PR A 1
C62M C 0.5172(6) 0.2875(10) 0.0930(9) 0.032(4) Uani 0.50 1 d PD A 2
H62D H 0.4851 0.2800 0.0563 0.049 Uiso 0.50 1 calc PR A 2
H62E H 0.5361 0.2827 0.0695 0.049 Uiso 0.50 1 calc PR A 2
H62F H 0.5216 0.3454 0.1157 0.049 Uiso 0.50 1 calc PR A 2
C63L C 0.5794(3) 0.2392(8) 0.2002(7) 0.067(4) Uani 1 1 d . A .
H63A H 0.5972 0.2477 0.1752 0.100 Uiso 1 1 calc R . .
H63B H 0.5906 0.1874 0.2317 0.100 Uiso 1 1 calc R . .
H63C H 0.5825 0.2909 0.2300 0.100 Uiso 1 1 calc R . .
C64L C 0.4326(3) 0.6542(6) 0.2114(5) 0.045(3) Uani 1 1 d . . .
H64A H 0.4250 0.6167 0.1678 0.054 Uiso 1 1 calc R . .
C65L C 0.4203(4) 0.7485(6) 0.1835(6) 0.066(3) Uani 1 1 d . . .
H65A H 0.4390 0.7669 0.1618 0.098 Uiso 1 1 calc R . .
H65B H 0.4262 0.7873 0.2244 0.098 Uiso 1 1 calc R . .
H65C H 0.3880 0.7515 0.1466 0.098 Uiso 1 1 calc R . .
C66L C 0.4040(3) 0.6197(7) 0.2453(7) 0.057(3) Uani 1 1 d . . .
H66A H 0.3715 0.6259 0.2100 0.086 Uiso 1 1 calc R . .
H66B H 0.4112 0.6535 0.2894 0.086 Uiso 1 1 calc R . .
H66C H 0.4111 0.5578 0.2582 0.086 Uiso 1 1 calc R . .
O1M O 0.71713(18) 0.9025(3) 0.4151(3) 0.0219(12) Uani 1 1 d . . .
C1M C 0.6890(5) 0.8518(8) 0.4349(8) 0.088(4) Uani 1 1 d U . .
H1MA H 0.6747 0.8905 0.4550 0.132 Uiso 1 1 calc R . .
H1MB H 0.7077 0.8081 0.4716 0.132 Uiso 1 1 calc R . .
H1MC H 0.6653 0.8220 0.3915 0.132 Uiso 1 1 calc R . .
O2M O 0.75941(17) 0.3616(3) 0.1878(3) 0.0208(12) Uani 1 1 d . . .
C2M C 0.7247(3) 0.3239(5) 0.1995(5) 0.040(2) Uani 1 1 d . . .
H2MA H 0.7254 0.2600 0.1956 0.060 Uiso 1 1 calc R . .
H2MB H 0.6949 0.3460 0.1627 0.060 Uiso 1 1 calc R . .
H2MC H 0.7301 0.3397 0.2484 0.060 Uiso 1 1 calc R . .
O3M O 0.47086(17) 0.4720(3) 0.1197(3) 0.0214(12) Uani 1 1 d . . .
C3M C 0.4958(3) 0.5228(6) 0.0915(5) 0.042(2) Uani 1 1 d U . .
H3MA H 0.4763 0.5323 0.0390 0.063 Uiso 1 1 calc R . .
H3MB H 0.5232 0.4906 0.1002 0.063 Uiso 1 1 calc R . .
H3MC H 0.5046 0.5794 0.1166 0.063 Uiso 1 1 calc R . .
O4M O 0.5860(2) 0.3752(4) -0.0084(3) 0.0353(14) Uani 1 1 d . . .
C4M C 0.6207(3) 0.3152(8) -0.0043(5) 0.055(3) Uani 1 1 d . . .
O5M O 0.76855(19) 0.2667(3) 0.0929(3) 0.0272(13) Uani 1 1 d . . .
C5M C 0.7647(4) 0.1742(5) 0.1070(5) 0.038(2) Uani 1 1 d . . .
O6M O 0.4436(3) 0.8945(7) 0.0686(6) 0.098(3) Uani 1 1 d U . .
C6M C 0.4635(5) 0.9799(9) 0.0715(8) 0.081(4) Uani 1 1 d U . .
O7M O 1.0005(8) 0.3154(12) 0.5399(10) 0.111(7) Uani 0.50 1 d P . .
C7M C 1.0000 0.2505(12) 0.5000 0.084(6) Uani 1 2 d S . .
O8M O 0.5391(8) -0.0409(17) 0.4618(12) 0.295(11) Uani 1 1 d DU . .
C8M C 0.5486(9) -0.0467(18) 0.3989(14) 0.195(10) Uani 1 1 d DU . .
O1W O 0.5000 0.1005(7) 0.5000 0.083(4) Uani 1 2 d SU . .
O9M O 0.9990(4) 0.2671(8) -0.0763(8) 0.048(4) Uani 0.50 1 d P . .
C9M C 1.0000 0.2523(10) 0.0000 0.063(5) Uani 1 2 d S . .
O9N O 1.0185(5) 0.3041(12) 0.1663(9) 0.077(5) Uani 0.50 1 d P . .
C9N C 1.0414(8) 0.3399(12) 0.2453(13) 0.050(6) Uani 0.50 1 d P . .

loop_
_atom_site_aniso_label
_atom_site_aniso_U_11
_atom_site_aniso_U_22
_atom_site_aniso_U_33
_atom_site_aniso_U_23
_atom_site_aniso_U_13
_atom_site_aniso_U_12
W1 0.00796(13) 0.01673(13) 0.01245(14) -0.00044(12) 0.00480(12) -0.00191(12)
W2 0.01137(14) 0.01840(14) 0.01255(15) -0.00088(12) 0.00606(13) -0.00499(12)
Co1 0.0093(5) 0.0204(5) 0.0124(6) 0.0003(4) 0.0051(5) -0.0022(4)
Co2 0.0125(5) 0.0173(5) 0.0172(5) -0.0025(4) 0.0074(5) -0.0018(4)
Co3 0.0124(5) 0.0183(5) 0.0196(6) -0.0042(4) 0.0098(5) -0.0032(4)
N1 0.016(3) 0.018(3) 0.022(4) 0.000(3) 0.012(3) 0.003(3)
C1 0.010(4) 0.019(4) 0.019(4) -0.008(3) 0.008(3) -0.002(3)
N2 0.016(3) 0.019(3) 0.016(3) -0.001(2) 0.007(3) -0.006(2)
C2 0.014(3) 0.010(4) 0.017(4) -0.001(3) 0.009(3) -0.003(3)
N3 0.016(3) 0.021(3) 0.023(4) 0.004(3) 0.013(3) 0.002(3)
C3 0.017(4) 0.015(3) 0.018(4) 0.000(3) 0.010(4) 0.004(3)
N4 0.029(4) 0.035(4) 0.041(5) -0.013(3) 0.027(4) -0.006(3)
C4 0.018(4) 0.022(4) 0.020(4) 0.000(3) 0.004(4) -0.009(3)
N5 0.030(4) 0.027(4) 0.028(4) 0.002(3) 0.007(4) 0.005(3)
C5 0.023(4) 0.015(4) 0.022(4) -0.004(3) 0.004(4) -0.010(3)
N6 0.022(4) 0.026(4) 0.035(4) 0.002(3) 0.017(4) -0.001(3)
C6 0.013(4) 0.022(4) 0.022(4) 0.000(3) 0.012(4) -0.006(3)
N7 0.020(4) 0.028(3) 0.023(4) 0.000(3) 0.012(3) -0.005(3)
C7 0.006(3) 0.017(3) 0.019(3) 0.005(3) 0.009(3) 0.005(2)
N8 0.017(4) 0.036(4) 0.028(4) 0.005(3) 0.012(3) -0.007(3)
C8 0.012(4) 0.020(4) 0.021(4) 0.002(3) 0.007(4) 0.002(3)
N9 0.016(3) 0.017(3) 0.020(3) 0.000(3) 0.008(3) -0.007(3)
C9 0.015(3) 0.014(3) 0.019(4) 0.005(3) 0.008(3) -0.001(3)
N10 0.018(4) 0.022(3) 0.021(4) -0.006(3) 0.015(3) -0.004(3)
C10 0.007(3) 0.027(4) 0.012(4) -0.005(3) 0.005(3) 0.000(3)
N11 0.010(3) 0.021(3) 0.018(3) 0.000(3) 0.005(3) -0.004(3)
C11 0.024(4) 0.008(3) 0.007(4) -0.001(3) 0.003(3) -0.008(3)
N12 0.030(4) 0.029(4) 0.028(4) -0.001(3) 0.015(4) -0.003(3)
C12 0.027(5) 0.021(4) 0.016(4) -0.002(3) 0.013(4) -0.006(3)
N13 0.037(5) 0.035(4) 0.018(4) -0.002(3) 0.014(4) -0.014(3)
C13 0.016(4) 0.020(4) 0.009(4) 0.000(3) 0.005(3) -0.009(3)
N14 0.030(4) 0.031(4) 0.042(5) -0.006(3) 0.023(4) -0.003(3)
C14 0.024(4) 0.021(4) 0.024(5) 0.000(3) 0.012(4) -0.011(3)
N15 0.024(3) 0.028(3) 0.021(4) -0.003(3) 0.010(3) -0.009(3)
C15 0.027(4) 0.014(3) 0.025(4) -0.003(4) 0.019(4) -0.005(4)
N16 0.046(5) 0.027(4) 0.015(4) 0.001(3) 0.014(4) 0.003(4)
C16 0.037(5) 0.015(4) 0.012(4) 0.001(3) 0.014(4) 0.006(4)
N1L 0.017(3) 0.021(3) 0.019(3) -0.004(3) 0.010(3) -0.003(3)
C2L 0.019(4) 0.047(5) 0.015(4) 0.005(4) 0.006(4) -0.001(4)
C3L 0.013(4) 0.038(5) 0.015(4) -0.001(3) 0.003(3) 0.004(3)
O4L 0.018(3) 0.037(3) 0.021(3) -0.005(2) 0.005(3) -0.002(3)
C5L 0.013(4) 0.027(4) 0.023(4) -0.005(3) 0.009(4) 0.000(3)
N6L 0.020(4) 0.018(3) 0.032(4) -0.005(3) 0.016(3) 0.002(3)
C7L 0.016(4) 0.025(4) 0.023(5) -0.012(3) 0.004(4) -0.007(3)
C8L 0.032(5) 0.032(5) 0.046(6) -0.005(5) 0.000(5) -0.002(4)
C9L 0.057(8) 0.029(5) 0.092(11) 0.004(6) -0.004(8) -0.023(5)
C10L 0.063(7) 0.027(5) 0.076(7) 0.022(5) 0.004(6) -0.018(5)
C11L 0.028(5) 0.018(4) 0.044(5) 0.004(3) 0.015(4) 0.001(3)
N12L 0.014(3) 0.022(3) 0.026(4) -0.001(3) 0.009(3) 0.003(3)
C13L 0.023(4) 0.019(4) 0.031(5) 0.008(3) 0.011(4) 0.001(3)
O14L 0.029(4) 0.026(3) 0.045(4) 0.013(3) 0.013(3) 0.003(3)
C15L 0.030(5) 0.044(6) 0.037(5) 0.012(4) 0.007(5) 0.005(4)
C16L 0.037(5) 0.030(4) 0.022(5) -0.002(4) 0.017(4) 0.008(4)
C17L 0.037(6) 0.027(5) 0.024(5) 0.013(4) -0.013(4) -0.011(4)
C18L 0.037(6) 0.059(7) 0.060(8) 0.029(6) 0.010(6) -0.012(5)
C19L 0.081(9) 0.024(5) 0.035(6) -0.001(4) 0.018(6) 0.009(5)
C20L 0.018(4) 0.034(5) 0.020(5) 0.003(4) -0.005(4) 0.001(4)
C21L 0.016(5) 0.055(6) 0.052(7) 0.008(5) -0.003(5) 0.010(5)
C22L 0.039(6) 0.082(8) 0.045(7) 0.015(6) 0.025(6) 0.036(6)
N23L 0.015(3) 0.020(3) 0.022(4) 0.004(3) 0.012(3) -0.003(3)
C24L 0.011(3) 0.027(4) 0.019(4) 0.002(4) 0.008(3) -0.009(4)
C25L 0.010(4) 0.052(6) 0.020(4) -0.008(4) 0.006(3) 0.000(4)
O26L 0.017(3) 0.030(3) 0.015(3) -0.003(2) 0.008(2) 0.000(2)
C27L 0.020(4) 0.014(3) 0.023(4) -0.006(3) 0.012(4) -0.002(3)
N28L 0.011(3) 0.019(3) 0.023(4) -0.003(3) 0.010(3) -0.001(2)
C29L 0.013(4) 0.019(4) 0.017(4) -0.001(3) 0.010(3) 0.003(3)
C30L 0.023(4) 0.023(4) 0.027(5) 0.004(3) 0.016(4) 0.001(3)
C31L 0.028(5) 0.027(4) 0.033(5) 0.006(4) 0.022(4) 0.003(4)
C32L 0.020(4) 0.026(4) 0.037(5) 0.002(4) 0.022(4) 0.002(3)
C33L 0.021(4) 0.021(4) 0.032(5) -0.002(3) 0.017(4) -0.001(3)
N34L 0.024(4) 0.027(3) 0.026(4) -0.004(3) 0.018(3) -0.003(3)
C35L 0.009(4) 0.020(4) 0.027(5) -0.006(3) 0.006(4) 0.000(3)
O36L 0.015(3) 0.031(3) 0.034(4) -0.005(3) 0.009(3) -0.002(2)
C37L 0.021(5) 0.041(5) 0.030(5) -0.005(4) 0.006(4) 0.007(4)
C38L 0.022(5) 0.041(5) 0.026(5) -0.007(4) 0.008(4) 0.000(4)
C39L 0.015(4) 0.034(4) 0.014(4) -0.001(3) 0.003(3) 0.005(3)
C40L 0.027(5) 0.025(4) 0.042(6) 0.000(4) 0.015(5) -0.001(4)
C41L 0.026(5) 0.046(5) 0.039(6) 0.006(4) 0.019(5) 0.015(4)
C42L 0.026(5) 0.082(8) 0.029(6) -0.003(5) 0.011(5) -0.005(5)
C43L 0.064(7) 0.041(5) 0.057(7) 0.010(6) 0.027(6) 0.001(6)
C44L 0.059(8) 0.082(8) 0.040(7) 0.005(6) 0.019(6) 0.012(7)
N45L 0.014(3) 0.035(4) 0.021(4) -0.002(3) 0.008(3) -0.007(3)
C46L 0.026(5) 0.024(4) 0.036(5) -0.009(4) 0.021(4) -0.007(4)
C47L 0.033(5) 0.026(4) 0.050(6) -0.013(4) 0.025(5) 0.001(4)
O48L 0.030(3) 0.016(3) 0.039(4) 0.002(2) 0.017(3) 0.002(2)
C49L 0.009(4) 0.020(4) 0.031(5) 0.004(3) 0.010(4) 0.000(3)
N50L 0.011(3) 0.022(3) 0.020(4) 0.003(3) 0.009(3) -0.001(3)
C51L 0.012(3) 0.020(3) 0.026(4) 0.000(4) 0.010(3) 0.001(3)
C52L 0.015(4) 0.030(4) 0.028(5) 0.008(3) 0.010(4) 0.005(3)
C53L 0.030(5) 0.048(5) 0.021(5) 0.010(4) 0.017(4) 0.013(4)
C54L 0.010(4) 0.049(5) 0.021(5) -0.005(4) 0.007(4) -0.001(4)
C55L 0.010(4) 0.026(4) 0.015(4) 0.001(3) 0.005(3) 0.000(3)
N56L 0.014(3) 0.023(3) 0.024(3) -0.001(3) 0.012(3) 0.006(3)
C57L 0.013(3) 0.027(4) 0.022(4) -0.010(4) 0.009(3) 0.002(3)
O58L 0.044(4) 0.025(3) 0.026(4) -0.005(3) 0.018(3) 0.002(3)
C59L 0.051(6) 0.017(4) 0.045(6) -0.004(4) 0.027(5) 0.003(4)
C60L 0.036(5) 0.021(4) 0.034(5) 0.005(4) 0.020(5) 0.002(4)
C61L 0.041(6) 0.061(7) 0.053(7) -0.036(5) 0.037(6) -0.022(5)
C62L 0.035(11) 0.033(9) 0.062(14) -0.023(9) 0.037(11) -0.017(8)
C62M 0.037(10) 0.033(10) 0.027(9) -0.001(8) 0.015(9) -0.002(8)
C63L 0.041(6) 0.090(9) 0.090(9) -0.061(7) 0.048(7) -0.032(6)
C64L 0.046(6) 0.027(5) 0.038(6) -0.001(4) 0.002(5) 0.014(4)
C65L 0.084(10) 0.042(6) 0.060(8) 0.015(6) 0.027(8) 0.026(6)
C66L 0.033(6) 0.048(6) 0.095(10) -0.002(6) 0.035(7) 0.011(5)
O1M 0.017(3) 0.021(3) 0.033(3) -0.006(2) 0.016(3) -0.004(2)
C1M 0.091(8) 0.086(8) 0.121(9) -0.042(7) 0.079(7) -0.016(6)
O2M 0.023(3) 0.018(3) 0.029(3) -0.002(2) 0.018(3) -0.008(2)
C2M 0.057(6) 0.022(5) 0.071(7) -0.011(4) 0.053(6) -0.014(4)
O3M 0.021(3) 0.026(3) 0.024(3) 0.008(2) 0.016(3) 0.001(2)
C3M 0.038(5) 0.057(6) 0.037(5) 0.020(4) 0.023(4) -0.007(4)
O4M 0.031(4) 0.048(4) 0.019(3) -0.004(3) 0.007(3) 0.011(3)
C4M 0.041(6) 0.072(8) 0.039(6) -0.007(6) 0.010(5) 0.011(6)
O5M 0.035(3) 0.022(3) 0.024(3) 0.000(2) 0.014(3) 0.005(2)
C5M 0.075(7) 0.009(4) 0.043(6) 0.001(4) 0.040(6) 0.008(4)
O6M 0.106(6) 0.109(6) 0.130(7) 0.031(5) 0.098(6) 0.039(5)
C6M 0.068(7) 0.097(8) 0.083(8) -0.023(6) 0.040(6) -0.001(6)
O7M 0.14(2) 0.073(13) 0.092(15) -0.032(12) 0.039(15) -0.049(14)
C7M 0.15(2) 0.055(11) 0.046(11) 0.000 0.050(14) 0.000
O8M 0.272(14) 0.289(14) 0.301(14) 0.016(10) 0.122(10) 0.003(10)
C8M 0.200(14) 0.221(15) 0.191(14) 0.004(10) 0.116(11) 0.012(10)
O1W 0.097(8) 0.064(6) 0.051(7) 0.000 0.008(6) 0.000
O9M 0.038(8) 0.050(8) 0.062(10) -0.002(7) 0.030(8) -0.015(6)
C9M 0.049(10) 0.057(10) 0.040(10) 0.000 -0.010(8) 0.000
O9N 0.042(9) 0.108(13) 0.096(13) 0.050(13) 0.045(10) 0.032(10)
C9N 0.064(15) 0.032(10) 0.075(17) 0.005(10) 0.051(14) -0.004(10)

loop_
_atom_type_symbol
_atom_type_description
_atom_type_scat_dispersion_real
_atom_type_scat_dispersion_imag
_atom_type_scat_source
Co Co 0.3494 0.9721 'International Tables Vol C Tables 4.2.6.8 and 6.1.1.4'
W W -0.8490 6.8722 'International Tables Vol C Tables 4.2.6.8 and 6.1.1.4'
C C 0.0033 0.0016 'International Tables Vol C Tables 4.2.6.8 and 6.1.1.4'
N N 0.0061 0.0033 'International Tables Vol C Tables 4.2.6.8 and 6.1.1.4'
O O 0.0106 0.0060 'International Tables Vol C Tables 4.2.6.8 and 6.1.1.4'
H H 0.0000 0.0000 'International Tables Vol C Tables 4.2.6.8 and 6.1.1.4'

loop_
_geom_angle_atom_site_label_1
_geom_angle_atom_site_label_2
_geom_angle_atom_site_label_3
_geom_angle
_geom_angle_site_symmetry_1
_geom_angle_site_symmetry_3
C7 W1 C8 142.2(3) . .
C7 W1 C6 72.8(3) . .
C8 W1 C6 70.9(3) . .
C7 W1 C4 136.0(3) . .
C8 W1 C4 75.3(3) . .
C6 W1 C4 123.3(3) . .
C7 W1 C3 74.5(2) . .
C8 W1 C3 106.5(3) . .
C6 W1 C3 76.1(3) . .
C4 W1 C3 71.6(3) . .
C7 W1 C2 73.6(2) . .
C8 W1 C2 87.6(2) . .
C6 W1 C2 76.3(2) . .
C4 W1 C2 145.6(3) . .
C3 W1 C2 142.6(2) . .
C7 W1 C5 73.0(3) . .
C8 W1 C5 144.8(3) . .
C6 W1 C5 143.3(3) . .
C4 W1 C5 75.5(3) . .
C3 W1 C5 82.4(3) . .
C2 W1 C5 106.1(3) . .
C7 W1 C1 124.4(2) . .
C8 W1 C1 78.5(3) . .
C6 W1 C1 137.4(3) . .
C4 W1 C1 74.0(2) . .
C3 W1 C1 142.4(2) . .
C2 W1 C1 73.5(2) . .
C5 W1 C1 74.8(3) . .
C11 W2 C10 143.7(2) . .
C11 W2 C16 84.7(3) . .
C10 W2 C16 110.4(3) . .
C11 W2 C9 144.9(3) . .
C10 W2 C9 71.1(3) . .
C16 W2 C9 74.0(3) . .
C11 W2 C14 74.2(3) . .
C10 W2 C14 74.3(3) . .
C16 W2 C14 142.3(3) . .
C9 W2 C14 137.8(3) . .
C11 W2 C13 72.5(2) . .
C10 W2 C13 141.9(3) . .
C16 W2 C13 76.6(3) . .
C9 W2 C13 75.6(3) . .
C14 W2 C13 123.7(3) . .
C11 W2 C12 104.9(3) . .
C10 W2 C12 82.5(3) . .
C16 W2 C12 144.0(3) . .
C9 W2 C12 79.3(3) . .
C14 W2 C12 72.8(3) . .
C13 W2 C12 73.7(3) . .
C11 W2 C15 78.8(3) . .
C10 W2 C15 75.4(3) . .
C16 W2 C15 71.7(3) . .
C9 W2 C15 118.6(2) . .
C14 W2 C15 73.8(3) . .
C13 W2 C15 138.7(3) . .
C12 W2 C15 143.8(3) . .
O3M Co1 N3 91.9(2) . .
O3M Co1 N11 87.2(2) . 3_445
N3 Co1 N11 177.8(2) . 3_445
O3M Co1 N50L 175.8(2) . .
N3 Co1 N50L 91.6(2) . .
N11 Co1 N50L 89.1(2) 3_445 .
O3M Co1 N56L 103.7(2) . .
N3 Co1 N56L 85.7(2) . .
N11 Co1 N56L 92.6(2) 3_445 .
N50L Co1 N56L 74.3(2) . .
O3M Co1 N45L 107.1(2) . .
N3 Co1 N45L 94.6(2) . .
N11 Co1 N45L 87.5(2) 3_445 .
N50L Co1 N45L 74.9(2) . .
N56L Co1 N45L 149.2(2) . .
N1 Co2 N9 93.7(2) . .
N1 Co2 N6L 179.5(2) . .
N9 Co2 N6L 86.4(2) . .
N1 Co2 O1M 91.4(2) . .
N9 Co2 O1M 174.9(2) . .
N6L Co2 O1M 88.5(2) . .
N1 Co2 N1L 104.1(2) . .
N9 Co2 N1L 91.5(2) . .
N6L Co2 N1L 75.4(2) . .
O1M Co2 N1L 87.7(2) . .
N1 Co2 N12L 105.7(2) . .
N9 Co2 N12L 87.2(2) . .
N6L Co2 N12L 74.8(2) . .
O1M Co2 N12L 91.1(2) . .
N1L Co2 N12L 150.2(2) . .
N2 Co3 N10 89.8(2) . .
N2 Co3 O2M 91.1(2) . .
N10 Co3 O2M 175.5(3) . .
N2 Co3 N28L 175.0(2) . .
N10 Co3 N28L 91.0(2) . .
O2M Co3 N28L 88.5(2) . .
N2 Co3 N23L 99.5(2) . .
N10 Co3 N23L 92.0(2) . .
O2M Co3 N23L 92.2(2) . .
N28L Co3 N23L 75.5(2) . .
N2 Co3 N34L 109.9(2) . .
N10 Co3 N34L 84.9(2) . .
O2M Co3 N34L 90.7(2) . .
N28L Co3 N34L 75.2(2) . .
N23L Co3 N34L 150.5(2) . .
C1 N1 Co2 177.0(6) . .
N1 C1 W1 179.6(6) . .
C2 N2 Co3 163.8(6) . .
N2 C2 W1 173.7(6) . .
C3 N3 Co1 166.8(6) . .
N3 C3 W1 173.7(6) . .
N4 C4 W1 177.2(7) . .
N5 C5 W1 176.0(7) . .
N6 C6 W1 178.7(6) . .
N7 C7 W1 178.3(6) . .
N8 C8 W1 176.3(6) . .
C9 N9 Co2 163.7(6) . .
N9 C9 W2 175.9(6) . .
C10 N10 Co3 163.9(6) . .
N10 C10 W2 177.5(7) . .
C11 N11 Co1 149.8(6) . 3
N11 C11 W2 172.3(6) . .
N12 C12 W2 177.3(7) . .
N13 C13 W2 177.9(7) . .
N14 C14 W2 179.1(6) . .
N15 C15 W2 178.8(6) . .
N16 C16 W2 173.1(6) . .
C5L N1L C2L 105.7(7) . .
C5L N1L Co2 113.3(5) . .
C2L N1L Co2 141.0(5) . .
N1L C2L C3L 103.8(6) . .
N1L C2L C17L 112.2(6) . .
C3L C2L C17L 114.1(7) . .
N1L C2L H2LA 108.9 . .
C3L C2L H2LA 108.9 . .
C17L C2L H2LA 108.9 . .
O4L C3L C2L 105.1(6) . .
O4L C3L H3LA 110.7 . .
C2L C3L H3LA 110.7 . .
O4L C3L H3LB 110.7 . .
C2L C3L H3LB 110.7 . .
H3LA C3L H3LB 108.8 . .
C5L O4L C3L 104.8(6) . .
N1L C5L O4L 119.6(7) . .
N1L C5L C7L 119.8(7) . .
O4L C5L C7L 120.6(7) . .
C11L N6L C7L 121.6(7) . .
C11L N6L Co2 119.4(6) . .
C7L N6L Co2 118.7(5) . .
N6L C7L C8L 121.4(8) . .
N6L C7L C5L 112.6(6) . .
C8L C7L C5L 126.0(8) . .
C9L C8L C7L 117.2(9) . .
C9L C8L H8LA 121.4 . .
C7L C8L H8LA 121.4 . .
C8L C9L C10L 121.1(9) . .
C8L C9L H9LA 119.4 . .
C10L C9L H9LA 119.4 . .
C11L C10L C9L 117.2(9) . .
C11L C10L H10A 121.4 . .
C9L C10L H10A 121.4 . .
N6L C11L C10L 121.2(9) . .
N6L C11L C13L 111.8(7) . .
C10L C11L C13L 127.0(8) . .
C13L N12L C16L 107.5(7) . .
C13L N12L Co2 113.0(6) . .
C16L N12L Co2 139.4(5) . .
N12L C13L O14L 119.8(8) . .
N12L C13L C11L 120.9(7) . .
O14L C13L C11L 119.4(7) . .
C13L O14L C15L 105.5(6) . .
O14L C15L C16L 103.9(7) . .
O14L C15L H15A 111.0 . .
C16L C15L H15A 111.0 . .
O14L C15L H15B 111.0 . .
C16L C15L H15B 111.0 . .
H15A C15L H15B 109.0 . .
N12L C16L C20L 112.0(6) . .
N12L C16L C15L 102.8(7) . .
C20L C16L C15L 115.8(7) . .
N12L C16L H16C 108.7 . .
C20L C16L H16C 108.7 . .
C15L C16L H16C 108.7 . .
C19L C17L C18L 111.0(8) . .
C19L C17L C2L 112.7(7) . .
C18L C17L C2L 108.7(8) . .
C19L C17L H17A 108.1 . .
C18L C17L H17A 108.1 . .
C2L C17L H17A 108.1 . .
C17L C18L H18A 109.5 . .
C17L C18L H18B 109.5 . .
H18A C18L H18B 109.5 . .
C17L C18L H18C 109.5 . .
H18A C18L H18C 109.5 . .
H18B C18L H18C 109.5 . .
C17L C19L H19A 109.5 . .
C17L C19L H19B 109.5 . .
H19A C19L H19B 109.5 . .
C17L C19L H19C 109.5 . .
H19A C19L H19C 109.5 . .
H19B C19L H19C 109.5 . .
C21L C20L C16L 108.9(7) . .
C21L C20L C22L 112.1(7) . .
C16L C20L C22L 111.7(7) . .
C21L C20L H20A 108.0 . .
C16L C20L H20A 108.0 . .
C22L C20L H20A 108.0 . .
C20L C21L H21A 109.5 . .
C20L C21L H21B 109.5 . .
H21A C21L H21B 109.5 . .
C20L C21L H21C 109.5 . .
H21A C21L H21C 109.5 . .
H21B C21L H21C 109.5 . .
C20L C22L H22A 109.5 . .
C20L C22L H22B 109.5 . .
H22A C22L H22B 109.5 . .
C20L C22L H22C 109.5 . .
H22A C22L H22C 109.5 . .
H22B C22L H22C 109.5 . .
C27L N23L C24L 107.2(6) . .
C27L N23L Co3 111.9(5) . .
C24L N23L Co3 140.6(4) . .
N23L C24L C25L 103.1(5) . .
N23L C24L C39L 110.4(6) . .
C25L C24L C39L 116.4(7) . .
N23L C24L H24A 108.9 . .
C25L C24L H24A 108.9 . .
C39L C24L H24A 108.9 . .
O26L C25L C24L 104.5(5) . .
O26L C25L H25A 110.9 . .
C24L C25L H25A 110.9 . .
O26L C25L H25B 110.9 . .
C24L C25L H25B 110.9 . .
H25A C25L H25B 108.9 . .
C27L O26L C25L 106.1(5) . .
N23L C27L O26L 118.2(6) . .
N23L C27L C29L 121.1(7) . .
O26L C27L C29L 120.6(6) . .
C29L N28L C33L 121.1(6) . .
C29L N28L Co3 119.7(4) . .
C33L N28L Co3 119.1(5) . .
N28L C29L C30L 122.2(7) . .
N28L C29L C27L 111.7(6) . .
C30L C29L C27L 125.9(7) . .
C29L C30L C31L 117.8(7) . .
C29L C30L H30A 121.1 . .
C31L C30L H30A 121.1 . .
C32L C31L C30L 119.8(7) . .
C32L C31L H31A 120.1 . .
C30L C31L H31A 120.1 . .
C31L C32L C33L 118.1(7) . .
C31L C32L H32A 120.9 . .
C33L C32L H32A 120.9 . .
N28L C33L C32L 121.0(8) . .
N28L C33L C35L 111.7(6) . .
C32L C33L C35L 127.3(7) . .
C35L N34L C38L 106.2(6) . .
C35L N34L Co3 112.3(5) . .
C38L N34L Co3 141.3(5) . .
N34L C35L O36L 119.3(7) . .
N34L C35L C33L 121.4(7) . .
O36L C35L C33L 119.2(6) . .
C35L O36L C37L 105.2(5) . .
O36L C37L C38L 102.7(6) . .
O36L C37L H37A 111.2 . .
C38L C37L H37A 111.2 . .
O36L C37L H37B 111.2 . .
C38L C37L H37B 111.2 . .
H37A C37L H37B 109.1 . .
N34L C38L C37L 104.5(6) . .
N34L C38L C42L 110.8(7) . .
C37L C38L C42L 113.3(7) . .
N34L C38L H38A 109.3 . .
C37L C38L H38A 109.3 . .
C42L C38L H38A 109.3 . .
C41L C39L C40L 110.7(7) . .
C41L C39L C24L 108.6(6) . .
C40L C39L C24L 112.6(6) . .
C41L C39L H39A 108.3 . .
C40L C39L H39A 108.3 . .
C24L C39L H39A 108.3 . .
C39L C40L H40A 109.5 . .
C39L C40L H40B 109.5 . .
H40A C40L H40B 109.5 . .
C39L C40L H40C 109.5 . .
H40A C40L H40C 109.5 . .
H40B C40L H40C 109.5 . .
C39L C41L H41A 109.5 . .
C39L C41L H41B 109.5 . .
H41A C41L H41B 109.5 . .
C39L C41L H41C 109.5 . .
H41A C41L H41C 109.5 . .
H41B C41L H41C 109.5 . .
C44L C42L C43L 108.4(9) . .
C44L C42L C38L 113.3(9) . .
C43L C42L C38L 111.8(7) . .
C44L C42L H42A 107.7 . .
C43L C42L H42A 107.7 . .
C38L C42L H42A 107.7 . .
C42L C43L H43A 109.5 . .
C42L C43L H43B 109.5 . .
H43A C43L H43B 109.5 . .
C42L C43L H43C 109.5 . .
H43A C43L H43C 109.5 . .
H43B C43L H43C 109.5 . .
C42L C44L H44A 109.5 . .
C42L C44L H44B 109.5 . .
H44A C44L H44B 109.5 . .
C42L C44L H44C 109.5 . .
H44A C44L H44C 109.5 . .
H44B C44L H44C 109.5 . .
C49L N45L C46L 107.5(7) . .
C49L N45L Co1 112.5(5) . .
C46L N45L Co1 139.9(5) . .
N45L C46L C61L 112.7(6) . .
N45L C46L C47L 102.6(6) . .
C61L C46L C47L 113.9(7) . .
N45L C46L H46A 109.1 . .
C61L C46L H46A 109.1 . .
C47L C46L H46A 109.1 . .
O48L C47L C46L 105.2(6) . .
O48L C47L H47A 110.7 . .
C46L C47L H47A 110.7 . .
O48L C47L H47B 110.7 . .
C46L C47L H47B 110.7 . .
H47A C47L H47B 108.8 . .
C49L O48L C47L 105.3(6) . .
N45L C49L O48L 119.4(7) . .
N45L C49L C51L 121.5(7) . .
O48L C49L C51L 119.0(7) . .
C55L N50L C51L 117.8(6) . .
C55L N50L Co1 121.4(5) . .
C51L N50L Co1 120.8(5) . .
N50L C51L C52L 123.5(7) . .
N50L C51L C49L 110.3(6) . .
C52L C51L C49L 126.2(7) . .
C53L C52L C51L 117.7(7) . .
C53L C52L H52A 121.1 . .
C51L C52L H52A 121.1 . .
C52L C53L C54L 119.7(7) . .
C52L C53L H53A 120.2 . .
C54L C53L H53A 120.2 . .
C55L C54L C53L 117.0(7) . .
C55L C54L H54A 121.5 . .
C53L C54L H54A 121.5 . .
N50L C55L C54L 124.2(7) . .
N50L C55L C57L 109.3(6) . .
C54L C55L C57L 126.5(7) . .
C57L N56L C60L 107.8(6) . .
C57L N56L Co1 114.4(5) . .
C60L N56L Co1 137.8(5) . .
N56L C57L O58L 118.5(7) . .
N56L C57L C55L 120.4(7) . .
O58L C57L C55L 121.1(6) . .
C57L O58L C59L 104.6(6) . .
O58L C59L C60L 105.3(6) . .
O58L C59L H59A 110.7 . .
C60L C59L H59A 110.7 . .
O58L C59L H59B 110.7 . .
C60L C59L H59B 110.7 . .
H59A C59L H59B 108.8 . .
N56L C60L C59L 102.2(6) . .
N56L C60L C64L 107.4(6) . .
C59L C60L C64L 116.3(7) . .
N56L C60L H60A 110.2 . .
C59L C60L H60A 110.2 . .
C64L C60L H60A 110.2 . .
C62M C61L C62L 88.6(11) . .
C62M C61L C46L 116.1(11) . .
C62L C61L C46L 110.6(8) . .
C62M C61L C63L 108.5(11) . .
C62L C61L C63L 116.5(9) . .
C46L C61L C63L 114.1(8) . .
C61L C62L H62A 109.5 . .
C61L C62L H62B 109.5 . .
H62A C62L H62B 109.5 . .
C61L C62L H62C 109.5 . .
H62A C62L H62C 109.5 . .
H62B C62L H62C 109.5 . .
C61L C62M H62D 109.5 . .
C61L C62M H62E 109.5 . .
H62D C62M H62E 109.5 . .
C61L C62M H62F 109.5 . .
H62D C62M H62F 109.5 . .
H62E C62M H62F 109.5 . .
C61L C63L H63A 109.5 . .
C61L C63L H63B 109.5 . .
H63A C63L H63B 109.5 . .
C61L C63L H63C 109.5 . .
H63A C63L H63C 109.5 . .
H63B C63L H63C 109.5 . .
C65L C64L C66L 112.6(8) . .
C65L C64L C60L 110.5(8) . .
C66L C64L C60L 113.0(8) . .
C65L C64L H64A 106.8 . .
C66L C64L H64A 106.8 . .
C60L C64L H64A 106.8 . .
C64L C65L H65A 109.5 . .
C64L C65L H65B 109.5 . .
H65A C65L H65B 109.5 . .
C64L C65L H65C 109.5 . .
H65A C65L H65C 109.5 . .
H65B C65L H65C 109.5 . .
C64L C66L H66A 109.5 . .
C64L C66L H66B 109.5 . .
H66A C66L H66B 109.5 . .
C64L C66L H66C 109.5 . .
H66A C66L H66C 109.5 . .
H66B C66L H66C 109.5 . .
C1M O1M Co2 124.8(5) . .
O1M C1M H1MA 109.5 . .
O1M C1M H1MB 109.5 . .
H1MA C1M H1MB 109.5 . .
O1M C1M H1MC 109.5 . .
H1MA C1M H1MC 109.5 . .
H1MB C1M H1MC 109.5 . .
C2M O2M Co3 125.7(4) . .
O2M C2M H2MA 109.5 . .
O2M C2M H2MB 109.5 . .
H2MA C2M H2MB 109.5 . .
O2M C2M H2MC 109.5 . .
H2MA C2M H2MC 109.5 . .
H2MB C2M H2MC 109.5 . .
C3M O3M Co1 128.0(5) . .
O3M C3M H3MA 109.5 . .
O3M C3M H3MB 109.5 . .
H3MA C3M H3MB 109.5 . .
O3M C3M H3MC 109.5 . .
H3MA C3M H3MC 109.5 . .
H3MB C3M H3MC 109.5 . .

loop_
_geom_bond_atom_site_label_1
_geom_bond_atom_site_label_2
_geom_bond_distance
_geom_bond_site_symmetry_2
W1 C7 2.139(7) .
W1 C8 2.146(8) .
W1 C6 2.150(7) .
W1 C4 2.152(8) .
W1 C3 2.161(7) .
W1 C2 2.162(6) .
W1 C5 2.165(8) .
W1 C1 2.187(7) .
W2 C11 2.143(7) .
W2 C10 2.146(7) .
W2 C16 2.151(8) .
W2 C9 2.155(6) .
W2 C14 2.161(8) .
W2 C13 2.166(7) .
W2 C12 2.171(8) .
W2 C15 2.174(7) .
Co1 O3M 2.035(5) .
Co1 N3 2.083(6) .
Co1 N11 2.091(6) 3_445
Co1 N50L 2.093(6) .
Co1 N56L 2.165(7) .
Co1 N45L 2.217(7) .
Co2 N1 2.062(6) .
Co2 N9 2.086(5) .
Co2 N6L 2.102(6) .
Co2 O1M 2.119(5) .
Co2 N1L 2.172(6) .
Co2 N12L 2.201(6) .
Co3 N2 2.062(5) .
Co3 N10 2.072(6) .
Co3 O2M 2.091(5) .
Co3 N28L 2.105(5) .
Co3 N23L 2.191(6) .
Co3 N34L 2.194(7) .
N1 C1 1.149(8) .
N2 C2 1.150(8) .
N3 C3 1.146(9) .
N4 C4 1.160(9) .
N5 C5 1.161(10) .
N6 C6 1.168(9) .
N7 C7 1.166(9) .
N8 C8 1.167(9) .
N9 C9 1.154(7) .
N10 C10 1.141(9) .
N11 C11 1.171(8) .
N11 Co1 2.091(6) 3
N12 C12 1.156(10) .
N13 C13 1.150(9) .
N14 C14 1.155(9) .
N15 C15 1.142(9) .
N16 C16 1.150(9) .
N1L C5L 1.299(9) .
N1L C2L 1.470(9) .
C2L C3L 1.531(10) .
C2L C17L 1.555(12) .
C2L H2LA 1.0000 .
C3L O4L 1.457(9) .
C3L H3LA 0.9900 .
C3L H3LB 0.9900 .
O4L C5L 1.332(9) .
C5L C7L 1.460(11) .
N6L C11L 1.321(9) .
N6L C7L 1.322(10) .
C7L C8L 1.386(11) .
C8L C9L 1.369(14) .
C8L H8LA 0.9500 .
C9L C10L 1.398(15) .
C9L H9LA 0.9500 .
C10L C11L 1.376(12) .
C10L H10A 0.9500 .
C11L C13L 1.469(12) .
N12L C13L 1.267(9) .
N12L C16L 1.482(10) .
C13L O14L 1.348(9) .
O14L C15L 1.465(11) .
C15L C16L 1.576(11) .
C15L H15A 0.9900 .
C15L H15B 0.9900 .
C16L C20L 1.522(11) .
C16L H16C 1.0000 .
C17L C19L 1.529(13) .
C17L C18L 1.531(12) .
C17L H17A 1.0000 .
C18L H18A 0.9800 .
C18L H18B 0.9800 .
C18L H18C 0.9800 .
C19L H19A 0.9800 .
C19L H19B 0.9800 .
C19L H19C 0.9800 .
C20L C21L 1.503(12) .
C20L C22L 1.536(12) .
C20L H20A 1.0000 .
C21L H21A 0.9800 .
C21L H21B 0.9800 .
C21L H21C 0.9800 .
C22L H22A 0.9800 .
C22L H22B 0.9800 .
C22L H22C 0.9800 .
N23L C27L 1.299(8) .
N23L C24L 1.493(9) .
C24L C25L 1.542(9) .
C24L C39L 1.543(11) .
C24L H24A 1.0000 .
C25L O26L 1.477(8) .
C25L H25A 0.9900 .
C25L H25B 0.9900 .
O26L C27L 1.337(9) .
C27L C29L 1.474(9) .
N28L C29L 1.311(9) .
N28L C33L 1.331(9) .
C29L C30L 1.380(9) .
C30L C31L 1.404(10) .
C30L H30A 0.9500 .
C31L C32L 1.376(11) .
C31L H31A 0.9500 .
C32L C33L 1.401(9) .
C32L H32A 0.9500 .
C33L C35L 1.456(11) .
N34L C35L 1.287(8) .
N34L C38L 1.477(10) .
C35L O36L 1.326(8) .
O36L C37L 1.498(9) .
C37L C38L 1.531(10) .
C37L H37A 0.9900 .
C37L H37B 0.9900 .
C38L C42L 1.556(13) .
C38L H38A 1.0000 .
C39L C41L 1.520(10) .
C39L C40L 1.540(10) .
C39L H39A 1.0000 .
C40L H40A 0.9800 .
C40L H40B 0.9800 .
C40L H40C 0.9800 .
C41L H41A 0.9800 .
C41L H41B 0.9800 .
C41L H41C 0.9800 .
C42L C44L 1.481(12) .
C42L C43L 1.510(13) .
C42L H42A 1.0000 .
C43L H43A 0.9800 .
C43L H43B 0.9800 .
C43L H43C 0.9800 .
C44L H44A 0.9800 .
C44L H44B 0.9800 .
C44L H44C 0.9800 .
N45L C49L 1.272(9) .
N45L C46L 1.495(9) .
C46L C61L 1.517(10) .
C46L C47L 1.550(12) .
C46L H46A 1.0000 .
C47L O48L 1.466(10) .
C47L H47A 0.9900 .
C47L H47B 0.9900 .
O48L C49L 1.346(8) .
C49L C51L 1.489(10) .
N50L C55L 1.328(9) .
N50L C51L 1.333(9) .
C51L C52L 1.392(10) .
C52L C53L 1.385(11) .
C52L H52A 0.9500 .
C53L C54L 1.406(11) .
C53L H53A 0.9500 .
C54L C55L 1.385(10) .
C54L H54A 0.9500 .
C55L C57L 1.481(10) .
N56L C57L 1.279(8) .
N56L C60L 1.477(10) .
C57L O58L 1.333(9) .
O58L C59L 1.470(10) .
C59L C60L 1.523(12) .
C59L H59A 0.9900 .
C59L H59B 0.9900 .
C60L C64L 1.561(13) .
C60L H60A 1.0000 .
C61L C62M 1.323(17) .
C61L C62L 1.437(14) .
C61L C63L 1.528(14) .
C62L H62A 0.9800 .
C62L H62B 0.9800 .
C62L H62C 0.9800 .
C62M H62D 0.9800 .
C62M H62E 0.9800 .
C62M H62F 0.9800 .
C63L H63A 0.9800 .
C63L H63B 0.9800 .
C63L H63C 0.9800 .
C64L C65L 1.532(12) .
C64L C66L 1.545(13) .
C64L H64A 1.0000 .
C65L H65A 0.9800 .
C65L H65B 0.9800 .
C65L H65C 0.9800 .
C66L H66A 0.9800 .
C66L H66B 0.9800 .
C66L H66C 0.9800 .
O1M C1M 1.434(12) .
C1M H1MA 0.9800 .
C1M H1MB 0.9800 .
C1M H1MC 0.9800 .
O2M C2M 1.426(8) .
C2M H2MA 0.9800 .
C2M H2MB 0.9800 .
C2M H2MC 0.9800 .
O3M C3M 1.463(8) .
C3M H3MA 0.9800 .
C3M H3MB 0.9800 .
C3M H3MC 0.9800 .
O4M C4M 1.455(11) .
O5M C5M 1.462(9) .
O6M C6M 1.454(14) .

loop_
_geom_torsion_atom_site_label_1
_geom_torsion_atom_site_label_2
_geom_torsion_atom_site_label_3
_geom_torsion_atom_site_label_4
_geom_torsion
_geom_torsion_site_symmetry_1
N10 Co3 N2 C2 102.7(19) .
O2M Co3 N2 C2 -81.7(19) .
N23L Co3 N2 C2 10.7(19) .
N34L Co3 N2 C2 -172.9(19) .
O3M Co1 N3 C3 78(3) .
N50L Co1 N3 C3 -100(3) .
N56L Co1 N3 C3 -26(3) .
N45L Co1 N3 C3 -175(3) .
N1 Co2 N9 C9 140(2) .
N6L Co2 N9 C9 -40(2) .
N1L Co2 N9 C9 -116(2) .
N12L Co2 N9 C9 35(2) .
N2 Co3 N10 C10 125(2) .
N28L Co3 N10 C10 -60(2) .
N23L Co3 N10 C10 -136(2) .
N34L Co3 N10 C10 15(2) .
N1 Co2 N1L C5L 177.2(5) .
N9 Co2 N1L C5L 83.0(5) .
N6L Co2 N1L C5L -3.0(5) .
O1M Co2 N1L C5L -92.0(5) .
N12L Co2 N1L C5L -3.9(7) .
N1 Co2 N1L C2L -6.0(7) .
N9 Co2 N1L C2L -100.2(7) .
N6L Co2 N1L C2L 173.8(7) .
O1M Co2 N1L C2L 84.8(7) .
N12L Co2 N1L C2L 172.9(6) .
C5L N1L C2L C3L -9.0(7) .
Co2 N1L C2L C3L 174.0(5) .
C5L N1L C2L C17L -132.7(7) .
Co2 N1L C2L C17L 50.4(10) .
N1L C2L C3L O4L 10.0(7) .
C17L C2L C3L O4L 132.4(6) .
C2L C3L O4L C5L -7.4(7) .
C2L N1L C5L O4L 5.0(8) .
Co2 N1L C5L O4L -177.1(5) .
C2L N1L C5L C7L -176.5(6) .
Co2 N1L C5L C7L 1.4(8) .
C3L O4L C5L N1L 1.7(8) .
C3L O4L C5L C7L -176.7(6) .
N9 Co2 N6L C11L 86.3(6) .
O1M Co2 N6L C11L -93.3(6) .
N1L Co2 N6L C11L 178.7(6) .
N12L Co2 N6L C11L -1.8(5) .
N9 Co2 N6L C7L -88.0(5) .
O1M Co2 N6L C7L 92.5(5) .
N1L Co2 N6L C7L 4.5(5) .
N12L Co2 N6L C7L -176.0(6) .
C11L N6L C7L C8L 2.7(12) .
Co2 N6L C7L C8L 176.8(6) .
C11L N6L C7L C5L -179.1(6) .
Co2 N6L C7L C5L -5.0(8) .
N1L C5L C7L N6L 2.2(10) .
O4L C5L C7L N6L -179.3(6) .
N1L C5L C7L C8L -179.7(8) .
O4L C5L C7L C8L -1.2(12) .
N6L C7L C8L C9L 0.0(14) .
C5L C7L C8L C9L -177.9(9) .
C7L C8L C9L C10L -4.0(19) .
C8L C9L C10L C11L 5(2) .
C7L N6L C11L C10L -1.4(13) .
Co2 N6L C11L C10L -175.4(8) .
C7L N6L C11L C13L 176.9(6) .
Co2 N6L C11L C13L 2.9(9) .
C9L C10L C11L N6L -2.5(17) .
C9L C10L C11L C13L 179.5(10) .
N1 Co2 N12L C13L 180.0(5) .
N9 Co2 N12L C13L -86.9(5) .
N6L Co2 N12L C13L 0.1(5) .
O1M Co2 N12L C13L 88.3(5) .
N1L Co2 N12L C13L 1.1(8) .
N1 Co2 N12L C16L 0.4(7) .
N9 Co2 N12L C16L 93.5(7) .
N6L Co2 N12L C16L -179.5(7) .
O1M Co2 N12L C16L -91.3(7) .
N1L Co2 N12L C16L -178.5(6) .
C16L N12L C13L O14L 0.3(9) .
Co2 N12L C13L O14L -179.5(5) .
C16L N12L C13L C11L -178.9(7) .
Co2 N12L C13L C11L 1.4(9) .
N6L C11L C13L N12L -2.8(11) .
C10L C11L C13L N12L 175.4(10) .
N6L C11L C13L O14L 178.0(7) .
C10L C11L C13L O14L -3.8(14) .
N12L C13L O14L C15L -5.3(10) .
C11L C13L O14L C15L 173.9(7) .
C13L O14L C15L C16L 7.3(8) .
C13L N12L C16L C20L -120.5(7) .
Co2 N12L C16L C20L 59.1(9) .
C13L N12L C16L C15L 4.5(8) .
Co2 N12L C16L C15L -175.9(6) .
O14L C15L C16L N12L -7.1(8) .
O14L C15L C16L C20L 115.3(8) .
N1L C2L C17L C19L 56.8(9) .
C3L C2L C17L C19L -60.9(9) .
N1L C2L C17L C18L -179.7(7) .
C3L C2L C17L C18L 62.6(9) .
N12L C16L C20L C21L -177.3(7) .
C15L C16L C20L C21L 65.3(10) .
N12L C16L C20L C22L 58.3(9) .
C15L C16L C20L C22L -59.1(10) .
N2 Co3 N23L C27L -177.5(5) .
N10 Co3 N23L C27L 92.4(5) .
O2M Co3 N23L C27L -86.0(5) .
N28L Co3 N23L C27L 1.9(5) .
N34L Co3 N23L C27L 9.3(8) .
N2 Co3 N23L C24L 9.1(8) .
N10 Co3 N23L C24L -81.0(7) .
O2M Co3 N23L C24L 100.6(7) .
N28L Co3 N23L C24L -171.5(8) .
N34L Co3 N23L C24L -164.1(6) .
C27L N23L C24L C25L 7.9(8) .
Co3 N23L C24L C25L -178.5(6) .
C27L N23L C24L C39L -117.0(6) .
Co3 N23L C24L C39L 56.5(9) .
N23L C24L C25L O26L -9.4(8) .
C39L C24L C25L O26L 111.6(7) .
C24L C25L O26L C27L 7.9(8) .
C24L N23L C27L O26L -3.4(8) .
Co3 N23L C27L O26L -179.0(5) .
C24L N23L C27L C29L 174.5(6) .
Co3 N23L C27L C29L -1.1(8) .
C25L O26L C27L N23L -3.1(8) .
C25L O26L C27L C29L 179.0(6) .
N10 Co3 N28L C29L -94.6(5) .
O2M Co3 N28L C29L 89.8(5) .
N23L Co3 N28L C29L -2.8(5) .
N34L Co3 N28L C29L -179.1(6) .
N10 Co3 N28L C33L 82.3(6) .
O2M Co3 N28L C33L -93.2(5) .
N23L Co3 N28L C33L 174.1(6) .
N34L Co3 N28L C33L -2.1(5) .
C33L N28L C29L C30L 1.8(11) .
Co3 N28L C29L C30L 178.6(5) .
C33L N28L C29L C27L -173.9(6) .
Co3 N28L C29L C27L 3.0(8) .
N23L C27L C29L N28L -1.2(9) .
O26L C27L C29L N28L 176.7(6) .
N23L C27L C29L C30L -176.6(7) .
O26L C27L C29L C30L 1.3(11) .
N28L C29L C30L C31L -0.7(11) .
C27L C29L C30L C31L 174.3(7) .
C29L C30L C31L C32L -1.2(11) .
C30L C31L C32L C33L 2.1(11) .
C29L N28L C33L C32L -0.8(11) .
Co3 N28L C33L C32L -177.8(5) .
C29L N28L C33L C35L 176.6(6) .
Co3 N28L C33L C35L -0.3(8) .
C31L C32L C33L N28L -1.1(11) .
C31L C32L C33L C35L -178.1(7) .
N2 Co3 N34L C35L -175.8(5) .
N10 Co3 N34L C35L -87.9(5) .
O2M Co3 N34L C35L 92.7(5) .
N28L Co3 N34L C35L 4.4(5) .
N23L Co3 N34L C35L -3.0(8) .
N2 Co3 N34L C38L -2.5(8) .
N10 Co3 N34L C38L 85.4(8) .
O2M Co3 N34L C38L -93.9(8) .
N28L Co3 N34L C38L 177.8(8) .
N23L Co3 N34L C38L 170.4(7) .
C38L N34L C35L O36L -0.4(9) .
Co3 N34L C35L O36L 175.3(5) .
C38L N34L C35L C33L 177.8(7) .
Co3 N34L C35L C33L -6.5(9) .
N28L C33L C35L N34L 4.8(10) .
C32L C33L C35L N34L -178.0(7) .
N28L C33L C35L O36L -177.0(6) .
C32L C33L C35L O36L 0.2(12) .
N34L C35L O36L C37L -8.9(9) .
C33L C35L O36L C37L 172.9(6) .
C35L O36L C37L C38L 13.3(8) .
C35L N34L C38L C37L 9.2(8) .
Co3 N34L C38L C37L -164.4(6) .
C35L N34L C38L C42L -113.2(7) .
Co3 N34L C38L C42L 73.1(10) .
O36L C37L C38L N34L -13.5(8) .
O36L C37L C38L C42L 107.2(8) .
N23L C24L C39L C41L -174.4(6) .
C25L C24L C39L C41L 68.5(7) .
N23L C24L C39L C40L 62.6(8) .
C25L C24L C39L C40L -54.4(8) .
N34L C38L C42L C44L -68.0(10) .
C37L C38L C42L C44L 174.9(8) .
N34L C38L C42L C43L 54.9(9) .
C37L C38L C42L C43L -62.2(10) .
O3M Co1 N45L C49L -173.3(5) .
N3 Co1 N45L C49L 93.3(5) .
N11 Co1 N45L C49L -86.9(5) 3_445
N50L Co1 N45L C49L 2.8(5) .
N56L Co1 N45L C49L 4.0(7) .
O3M Co1 N45L C46L 2.3(8) .
N3 Co1 N45L C46L -91.2(7) .
N11 Co1 N45L C46L 88.6(7) 3_445
N50L Co1 N45L C46L 178.4(7) .
N56L Co1 N45L C46L 179.5(6) .
C49L N45L C46L C61L -125.0(8) .
Co1 N45L C46L C61L 59.3(11) .
C49L N45L C46L C47L -2.1(8) .
Co1 N45L C46L C47L -177.7(6) .
N45L C46L C47L O48L 1.3(8) .
C61L C46L C47L O48L 123.4(7) .
C46L C47L O48L C49L -0.2(8) .
C46L N45L C49L O48L 2.3(9) .
Co1 N45L C49L O48L 179.3(5) .
C46L N45L C49L C51L 179.6(6) .
Co1 N45L C49L C51L -3.4(8) .
C47L O48L C49L N45L -1.4(9) .
C47L O48L C49L C51L -178.8(6) .
N3 Co1 N50L C55L 80.9(5) .
N11 Co1 N50L C55L -97.1(5) 3_445
N56L Co1 N50L C55L -4.1(5) .
N45L Co1 N50L C55L 175.2(6) .
N3 Co1 N50L C51L -96.5(5) .
N11 Co1 N50L C51L 85.5(5) 3_445
N56L Co1 N50L C51L 178.5(5) .
N45L Co1 N50L C51L -2.1(5) .
C55L N50L C51L C52L 1.8(10) .
Co1 N50L C51L C52L 179.2(5) .
C55L N50L C51L C49L -176.3(6) .
Co1 N50L C51L C49L 1.1(7) .
N45L C49L C51L N50L 1.7(9) .
O48L C49L C51L N50L 179.0(6) .
N45L C49L C51L C52L -176.3(7) .
O48L C49L C51L C52L 1.0(10) .
N50L C51L C52L C53L -3.6(11) .
C49L C51L C52L C53L 174.2(7) .
C51L C52L C53L C54L 3.0(11) .
C52L C53L C54L C55L -0.8(11) .
C51L N50L C55L C54L 0.7(10) .
Co1 N50L C55L C54L -176.7(5) .
C51L N50L C55L C57L -178.9(6) .
Co1 N50L C55L C57L 3.7(8) .
C53L C54L C55L N50L -1.2(11) .
C53L C54L C55L C57L 178.3(7) .
O3M Co1 N56L C57L 179.8(5) .
N3 Co1 N56L C57L -89.2(5) .
N11 Co1 N56L C57L 92.0(5) 3_445
N50L Co1 N56L C57L 3.7(5) .
N45L Co1 N56L C57L 2.5(7) .
O3M Co1 N56L C60L 0.2(7) .
N3 Co1 N56L C60L 91.1(7) .
N11 Co1 N56L C60L -87.6(7) 3_445
N50L Co1 N56L C60L -176.0(7) .
N45L Co1 N56L C60L -177.1(6) .
C60L N56L C57L O58L -2.9(9) .
Co1 N56L C57L O58L 177.3(5) .
C60L N56L C57L C55L 176.6(6) .
Co1 N56L C57L C55L -3.2(8) .
N50L C55L C57L N56L -0.1(9) .
C54L C55L C57L N56L -179.7(7) .
N50L C55L C57L O58L 179.4(6) .
C54L C55L C57L O58L -0.2(11) .
N56L C57L O58L C59L -5.7(9) .
C55L C57L O58L C59L 174.9(7) .
C57L O58L C59L C60L 11.3(8) .
C57L N56L C60L C59L 9.7(8) .
Co1 N56L C60L C59L -170.6(5) .
C57L N56L C60L C64L -113.2(7) .
Co1 N56L C60L C64L 66.5(9) .
O58L C59L C60L N56L -12.6(8) .
O58L C59L C60L C64L 104.1(8) .
N45L C46L C61L C62M -72.4(13) .
C47L C46L C61L C62M 171.2(11) .
N45L C46L C61L C62L -171.4(9) .
C47L C46L C61L C62L 72.3(12) .
N45L C46L C61L C63L 54.9(11) .
C47L C46L C61L C63L -61.4(11) .
N56L C60L C64L C65L -173.2(7) .
C59L C60L C64L C65L 73.1(10) .
N56L C60L C64L C66L 59.6(9) .
C59L C60L C64L C66L -54.1(10) .
N1 Co2 O1M C1M 19.0(9) .
N6L Co2 O1M C1M -160.5(9) .
N1L Co2 O1M C1M -85.0(9) .
N12L Co2 O1M C1M 124.7(9) .
N2 Co3 O2M C2M 20.5(7) .
N28L Co3 O2M C2M -154.4(7) .
N23L Co3 O2M C2M -79.0(7) .
N34L Co3 O2M C2M 130.4(7) .
N3 Co1 O3M C3M -14.1(6) .
N11 Co1 O3M C3M 163.9(6) 3_445
N56L Co1 O3M C3M 71.9(6) .
N45L Co1 O3M C3M -109.5(6) .
